data_4030692
loop_
_publ_author_name
'Yu, Wesley Zongrong'
'Chen, Feng'
'Cheng, Yi An'
'Yeung, Ying-Yeung'

_publ_section_title
;
 Catalyst-free and metal-free electrophilic bromoamidation of unactivated
 olefins using the N-bromosuccinimide/sulfonamide protocol.
;
_journal_issue 5
_journal_name_full 'The Journal of organic chemistry'
_journal_page_first 2815
_journal_page_last 2821
_journal_paper_doi 10.1021/jo502416r
_journal_volume 80
_journal_year 2015
_chemical_formula_sum 'C16 H15 Br F3 N O2 S'
_chemical_formula_weight 422.26
_chemical_name_systematic
; 
 ? 
;
_space_group_crystal_system triclinic
_space_group_IT_number 2
_space_group_name_Hall '-P 1'
_space_group_name_H-M_alt 'P -1'
_symmetry_space_group_name_Hall '-P 1'
_symmetry_space_group_name_H-M 'P -1'
_atom_sites_solution_hydrogens mixed
_audit_creation_method SHELXL-2013
_cell_angle_alpha 74.591(7)
_cell_angle_beta 89.569(8)
_cell_angle_gamma 87.535(7)
_cell_formula_units_Z 2
_cell_length_a 6.805(2)
_cell_length_b 8.529(3)
_cell_length_c 15.363(5)
_cell_measurement_reflns_used 1567
_cell_measurement_temperature 100(2)
_cell_measurement_theta_max 28.49
_cell_measurement_theta_min 2.50
_cell_volume 858.8(5)
_computing_cell_refinement 'Bruker SAINT'
_computing_data_collection 'Bruker APEX2'
_computing_data_reduction 'Bruker SAINT'
_computing_molecular_graphics 'Bruker SHELXTL'
_computing_publication_material 'Bruker SHELXTL'
_computing_structure_refinement 'SHELXL-2013 (Sheldrick, 2013)'
_computing_structure_solution 'SHELXS-97 (Sheldrick 2008)'
_diffrn_ambient_temperature 100(2)
_diffrn_measured_fraction_theta_full 0.999
_diffrn_measured_fraction_theta_max 0.999
_diffrn_measurement_device_type 'Bruker APEX-II CCD'
_diffrn_measurement_method '\f and \w scans'
_diffrn_radiation_type MoK\a
_diffrn_radiation_wavelength 0.71073
_diffrn_reflns_av_R_equivalents 0.0428
_diffrn_reflns_av_unetI/netI 0.0581
_diffrn_reflns_Laue_measured_fraction_full 0.999
_diffrn_reflns_Laue_measured_fraction_max 0.999
_diffrn_reflns_limit_h_max 8
_diffrn_reflns_limit_h_min -7
_diffrn_reflns_limit_k_max 10
_diffrn_reflns_limit_k_min -10
_diffrn_reflns_limit_l_max 18
_diffrn_reflns_limit_l_min -18
_diffrn_reflns_number 6294
_diffrn_reflns_point_group_measured_fraction_full 0.999
_diffrn_reflns_point_group_measured_fraction_max 0.999
_diffrn_reflns_theta_full 25.000
_diffrn_reflns_theta_max 24.998
_diffrn_reflns_theta_min 2.479
_exptl_absorpt_coefficient_mu 2.554
_exptl_absorpt_correction_T_max 0.7458
_exptl_absorpt_correction_T_min 0.4821
_exptl_absorpt_correction_type multi-scan
_exptl_absorpt_process_details 'Sadabs, (Sheldrick 2012)'
_exptl_crystal_colour Colourless
_exptl_crystal_density_diffrn 1.633
_exptl_crystal_density_meas ?
_exptl_crystal_density_method 'Not Measured'
_exptl_crystal_description Block
_exptl_crystal_F_000 424
_exptl_crystal_size_max 0.380
_exptl_crystal_size_mid 0.280
_exptl_crystal_size_min 0.150
_refine_diff_density_max 1.637
_refine_diff_density_min -1.444
_refine_diff_density_rms 0.144
_refine_ls_extinction_method none
_refine_ls_goodness_of_fit_ref 1.060
_refine_ls_hydrogen_treatment mixed
_refine_ls_matrix_type full
_refine_ls_number_parameters 223
_refine_ls_number_reflns 3016
_refine_ls_number_restraints 50
_refine_ls_restrained_S_all 1.095
_refine_ls_R_factor_all 0.0672
_refine_ls_R_factor_gt 0.0584
_refine_ls_shift/su_max 0.001
_refine_ls_shift/su_mean 0.000
_refine_ls_structure_factor_coef Fsqd
_refine_ls_weighting_details 'w=1/[\s^2^(Fo^2^)+(0.1018P)^2^+2.1221P] where P=(Fo^2^+2Fc^2^)/3'
_refine_ls_weighting_scheme calc
_refine_ls_wR_factor_gt 0.1577
_refine_ls_wR_factor_ref 0.1640
_reflns_Friedel_coverage 0.000
_reflns_number_gt 2607
_reflns_number_total 3016
_reflns_threshold_expression 'I > 2\s(I)'
_cod_data_source_file jo502416r_si_002.cif
_cod_data_source_block E236
_cod_depositor_comments
;
The following automatic conversions were performed:

'_exptl_absorpt_correction_type' value 'Multi-scan' changed to
'multi-scan' according to
/usr/data/users/saulius/crontab/automatic-downloads/rss-feeds/ACS/lib/dictionaries/cif_core.dic
dictionary named 'cif_core.dic' version 2.4.2 from 2011-04-26.

'_exptl_crystal_density_meas' value 'Not Measured' was changed to '?'
- the value is perceived as not measured.

Automatic conversion script
Id: cif_fix_values 3008 2015-01-20 13:52:24Z robertas 

 Adding full bibliography for 4030691--4030696.cif.
;
_cod_original_cell_volume 858.7(5)
_cod_database_code 4030692
_shelx_space_group_comment
; 
The symmetry employed for this shelxl refinement is uniquely defined 
by the following loop, which should always be used as a source of 
symmetry information in preference to the above space-group names. 
They are only intended as comments. 
;
_shelx_estimated_absorpt_t_min 0.444
_shelx_estimated_absorpt_t_max 0.701
_shelxl_version_number 2013-4

loop_
_space_group_symop_operation_xyz
'x, y, z'
'-x, -y, -z'

loop_
_atom_site_label
_atom_site_type_symbol
_atom_site_fract_x
_atom_site_fract_y
_atom_site_fract_z
_atom_site_U_iso_or_equiv
_atom_site_adp_type
_atom_site_occupancy
_atom_site_site_symmetry_order
_atom_site_calc_flag
_atom_site_refinement_flags_posn
_atom_site_refinement_flags_adp
_atom_site_refinement_flags_occupancy
_atom_site_disorder_assembly
_atom_site_disorder_group
C16 C 0.7592(8) 0.5175(9) 0.3959(4) 0.021(2) Uani 0.682(15) 1 d D . P A 1
F1 F 0.6904(8) 0.3778(9) 0.4435(4) 0.0541(15) Uani 0.682(15) 1 d D U P A 1
F2 F 0.9419(8) 0.4854(9) 0.3749(4) 0.0541(15) Uani 0.682(15) 1 d D U P A 1
F3 F 0.7692(8) 0.6087(10) 0.4536(4) 0.0541(15) Uani 0.682(15) 1 d D U P A 1
C16A C 0.7560(13) 0.5769(13) 0.4046(6) 0.021(2) Uani 0.318(15) 1 d D . P A 2
F1A F 0.6927(14) 0.4423(14) 0.4611(7) 0.035(3) Uiso 0.318(15) 1 d D . P A 2
F2A F 0.9442(13) 0.5471(15) 0.3894(7) 0.035(3) Uiso 0.318(15) 1 d D . P A 2
F3A F 0.7557(15) 0.6854(16) 0.4530(7) 0.035(3) Uiso 0.318(15) 1 d D . P A 2
Br1 Br 0.30560(7) 1.41771(6) 0.07615(4) 0.0285(2) Uani 1 1 d . . . . .
S1 S 0.25605(15) 0.86528(13) 0.07750(7) 0.0102(3) Uani 1 1 d . . . . .
O1 O 0.3569(4) 0.8577(4) -0.0044(2) 0.0132(7) Uani 1 1 d . . . . .
O2 O 0.0620(4) 0.8055(4) 0.0948(2) 0.0139(7) Uani 1 1 d . . . . .
N1 N 0.2430(5) 1.0548(5) 0.0775(2) 0.0116(8) Uani 1 1 d D . . . .
H1N H 0.348(5) 1.102(6) 0.063(3) 0.014 Uiso 1 1 d D U . . .
C1 C 0.0628(7) 1.2950(6) 0.0982(4) 0.0206(11) Uani 1 1 d . . . . .
H1 H -0.0019 1.3079 0.0383 0.025 Uiso 1 1 calc R U . . .
C2 C 0.1084(6) 1.1137(6) 0.1387(3) 0.0144(9) Uani 1 1 d . . . . .
H2 H -0.0180 1.0585 0.1378 0.017 Uiso 1 1 calc R U . . .
C3 C 0.1769(7) 1.0672(6) 0.2366(3) 0.0203(11) Uani 1 1 d . . . . .
C4 C 0.0454(8) 1.0041(7) 0.3040(4) 0.0296(12) Uani 1 1 d . . . . .
H4 H -0.0874 0.9934 0.2888 0.035 Uiso 1 1 calc R U . . .
C5 C 0.1039(10) 0.9556(9) 0.3946(4) 0.0426(16) Uani 1 1 d . . . . .
H5 H 0.0115 0.9133 0.4406 0.051 Uiso 1 1 calc R U . . .
C6 C 0.2965(11) 0.9698(11) 0.4163(4) 0.0510(19) Uani 1 1 d . . . . .
H6 H 0.3383 0.9360 0.4776 0.061 Uiso 1 1 calc R U . . .
C7 C 0.4289(9) 1.0330(10) 0.3496(4) 0.0439(17) Uani 1 1 d . . . . .
H7 H 0.5616 1.0437 0.3652 0.053 Uiso 1 1 calc R U . . .
C8 C 0.3723(8) 1.0808(7) 0.2606(4) 0.0272(12) Uani 1 1 d . . . . .
H8 H 0.4658 1.1232 0.2152 0.033 Uiso 1 1 calc R U . . .
C9 C -0.0782(8) 1.3709(7) 0.1550(4) 0.0294(13) Uani 1 1 d . . . . .
H9A H -0.0201 1.3586 0.2148 0.044 Uiso 1 1 calc R U . . .
H9B H -0.2032 1.3160 0.1617 0.044 Uiso 1 1 calc R U . . .
H9C H -0.1018 1.4868 0.1251 0.044 Uiso 1 1 calc R U . . .
C10 C 0.4067(6) 0.7587(6) 0.1697(3) 0.0143(9) Uani 1 1 d . . . . .
C11 C 0.6085(7) 0.7792(5) 0.1655(3) 0.0144(9) Uani 1 1 d . . . . .
H11 H 0.6668 0.8446 0.1125 0.017 Uiso 1 1 calc R U . . .
C12 C 0.7224(7) 0.7023(6) 0.2400(3) 0.0208(11) Uani 1 1 d . . . . .
H12 H 0.8605 0.7152 0.2386 0.025 Uiso 1 1 calc R U . . .
C13 C 0.6362(7) 0.6064(7) 0.3169(4) 0.0263(12) Uani 1 1 d D . . . .
C14 C 0.4354(8) 0.5848(8) 0.3190(4) 0.0347(14) Uani 1 1 d . . . . .
H14 H 0.3775 0.5167 0.3711 0.042 Uiso 1 1 calc R U . . .
C15 C 0.3197(7) 0.6616(7) 0.2458(4) 0.0253(12) Uani 1 1 d . . . . .
H15 H 0.1817 0.6482 0.2474 0.030 Uiso 1 1 calc R U . . .

loop_
_atom_site_aniso_label
_atom_site_aniso_U_11
_atom_site_aniso_U_22
_atom_site_aniso_U_33
_atom_site_aniso_U_23
_atom_site_aniso_U_13
_atom_site_aniso_U_12
C16 0.011(3) 0.025(6) 0.017(3) 0.009(3) 0.003(2) 0.004(3)
F1 0.0500(17) 0.058(2) 0.0474(18) -0.0032(13) -0.0120(12) 0.0081(13)
F2 0.0500(17) 0.058(2) 0.0474(18) -0.0032(13) -0.0120(12) 0.0081(13)
F3 0.0500(17) 0.058(2) 0.0474(18) -0.0032(13) -0.0120(12) 0.0081(13)
C16A 0.011(3) 0.025(6) 0.017(3) 0.009(3) 0.003(2) 0.004(3)
Br1 0.0175(3) 0.0172(3) 0.0535(4) -0.0140(3) 0.0065(2) -0.0009(2)
S1 0.0060(5) 0.0128(6) 0.0107(5) -0.0017(4) -0.0010(4) 0.0019(4)
O1 0.0097(15) 0.0164(16) 0.0142(16) -0.0057(13) 0.0001(12) 0.0018(12)
O2 0.0064(15) 0.0165(16) 0.0176(17) -0.0023(13) 0.0006(12) -0.0024(12)
N1 0.0074(18) 0.016(2) 0.0113(19) -0.0037(15) 0.0011(15) 0.0009(15)
C1 0.013(2) 0.020(3) 0.030(3) -0.010(2) 0.001(2) 0.0053(19)
C2 0.007(2) 0.017(2) 0.021(2) -0.0092(19) 0.0032(18) 0.0011(17)
C3 0.020(3) 0.023(3) 0.020(3) -0.010(2) 0.002(2) 0.004(2)
C4 0.026(3) 0.042(3) 0.025(3) -0.017(3) 0.006(2) -0.004(2)
C5 0.046(4) 0.065(4) 0.020(3) -0.018(3) 0.013(3) -0.011(3)
C6 0.053(4) 0.083(5) 0.019(3) -0.017(3) -0.006(3) -0.002(4)
C7 0.032(3) 0.080(5) 0.028(3) -0.027(3) -0.007(3) 0.000(3)
C8 0.017(3) 0.047(3) 0.021(3) -0.015(3) -0.002(2) -0.001(2)
C9 0.016(3) 0.029(3) 0.048(4) -0.020(3) 0.002(2) 0.007(2)
C10 0.010(2) 0.017(2) 0.015(2) -0.0030(19) -0.0020(18) 0.0043(18)
C11 0.011(2) 0.016(2) 0.012(2) 0.0025(18) 0.0037(18) 0.0009(18)
C12 0.010(2) 0.026(3) 0.022(3) 0.001(2) -0.0015(19) 0.0041(19)
C13 0.013(2) 0.040(3) 0.019(3) 0.004(2) -0.003(2) 0.003(2)
C14 0.012(3) 0.052(4) 0.024(3) 0.017(3) 0.004(2) 0.000(2)
C15 0.012(2) 0.033(3) 0.023(3) 0.005(2) 0.001(2) -0.001(2)

loop_
_atom_type_symbol
_atom_type_description
_atom_type_scat_dispersion_real
_atom_type_scat_dispersion_imag
_atom_type_scat_source
C C 0.0033 0.0016 'International Tables Vol C Tables 4.2.6.8 and 6.1.1.4'
H H 0.0000 0.0000 'International Tables Vol C Tables 4.2.6.8 and 6.1.1.4'
N N 0.0061 0.0033 'International Tables Vol C Tables 4.2.6.8 and 6.1.1.4'
S S 0.1246 0.1234 'International Tables Vol C Tables 4.2.6.8 and 6.1.1.4'
Br Br -0.2901 2.4595 'International Tables Vol C Tables 4.2.6.8 and 6.1.1.4'
O O 0.0106 0.0060 'International Tables Vol C Tables 4.2.6.8 and 6.1.1.4'
F F 0.0171 0.0103 'International Tables Vol C Tables 4.2.6.8 and 6.1.1.4'

loop_
_geom_angle_atom_site_label_1
_geom_angle_atom_site_label_2
_geom_angle_atom_site_label_3
_geom_angle
F2 C16 F1 106.4(4)
F2 C16 F3 106.5(4)
F1 C16 F3 105.2(4)
F2 C16 C13 113.7(5)
F1 C16 C13 115.2(5)
F3 C16 C13 109.1(5)
F2A C16A F1A 106.5(5)
F2A C16A F3A 105.1(5)
F1A C16A F3A 104.7(5)
F2A C16A C13 110.3(7)
F1A C16A C13 107.2(7)
F3A C16A C13 122.1(8)
O2 S1 O1 120.12(19)
O2 S1 N1 107.19(19)
O1 S1 N1 106.4(2)
O2 S1 C10 107.2(2)
O1 S1 C10 107.55(19)
N1 S1 C10 107.9(2)
C2 N1 S1 121.1(3)
C2 N1 H1N 118(4)
S1 N1 H1N 114(4)
C2 C1 C9 113.7(4)
C2 C1 Br1 111.3(3)
C9 C1 Br1 109.4(3)
C2 C1 H1 107.4
C9 C1 H1 107.4
Br1 C1 H1 107.4
N1 C2 C3 113.9(4)
N1 C2 C1 108.5(4)
C3 C2 C1 115.0(4)
N1 C2 H2 106.3
C3 C2 H2 106.3
C1 C2 H2 106.3
C4 C3 C8 118.4(5)
C4 C3 C2 119.4(5)
C8 C3 C2 122.1(5)
C3 C4 C5 121.2(5)
C3 C4 H4 119.4
C5 C4 H4 119.4
C6 C5 C4 119.2(6)
C6 C5 H5 120.4
C4 C5 H5 120.4
C5 C6 C7 120.1(6)
C5 C6 H6 120.0
C7 C6 H6 120.0
C8 C7 C6 120.9(6)
C8 C7 H7 119.6
C6 C7 H7 119.6
C7 C8 C3 120.2(5)
C7 C8 H8 119.9
C3 C8 H8 119.9
C1 C9 H9A 109.5
C1 C9 H9B 109.5
H9A C9 H9B 109.5
C1 C9 H9C 109.5
H9A C9 H9C 109.5
H9B C9 H9C 109.5
C15 C10 C11 121.5(4)
C15 C10 S1 119.2(4)
C11 C10 S1 119.3(4)
C12 C11 C10 118.5(4)
C12 C11 H11 120.7
C10 C11 H11 120.7
C11 C12 C13 120.3(4)
C11 C12 H12 119.8
C13 C12 H12 119.8
C14 C13 C12 120.2(5)
C14 C13 C16 119.1(5)
C12 C13 C16 120.6(4)
C14 C13 C16A 121.0(5)
C12 C13 C16A 115.7(5)
C15 C14 C13 120.2(5)
C15 C14 H14 119.9
C13 C14 H14 119.9
C14 C15 C10 119.2(5)
C14 C15 H15 120.4
C10 C15 H15 120.4

loop_
_geom_bond_atom_site_label_1
_geom_bond_atom_site_label_2
_geom_bond_distance
C16 F2 1.318(5)
C16 F1 1.324(5)
C16 F3 1.329(5)
C16 C13 1.491(8)
C16A F2A 1.326(5)
C16A F1A 1.328(5)
C16A F3A 1.333(5)
C16A C13 1.537(10)
Br1 C1 1.973(5)
S1 O2 1.434(3)
S1 O1 1.443(3)
S1 N1 1.615(4)
S1 C10 1.772(4)
N1 C2 1.475(5)
N1 H1N 0.83(2)
C1 C2 1.525(7)
C1 C9 1.529(7)
C1 H1 1.0000
C2 C3 1.522(7)
C2 H2 1.0000
C3 C4 1.376(8)
C3 C8 1.400(7)
C4 C5 1.398(8)
C4 H4 0.9500
C5 C6 1.373(10)
C5 H5 0.9500
C6 C7 1.374(10)
C6 H6 0.9500
C7 C8 1.371(8)
C7 H7 0.9500
C8 H8 0.9500
C9 H9A 0.9800
C9 H9B 0.9800
C9 H9C 0.9800
C10 C15 1.386(7)
C10 C11 1.390(6)
C11 C12 1.383(7)
C11 H11 0.9500
C12 C13 1.388(8)
C12 H12 0.9500
C13 C14 1.385(7)
C14 C15 1.375(7)
C14 H14 0.9500
C15 H15 0.9500

loop_
_geom_hbond_atom_site_label_D
_geom_hbond_atom_site_label_H
_geom_hbond_atom_site_label_A
_geom_hbond_distance_DH
_geom_hbond_distance_HA
_geom_hbond_distance_DA
_geom_hbond_angle_DHA
_geom_hbond_site_symmetry_A
N1 H1N O1 0.83(2) 2.20(3) 2.985(5) 157(5) 2_675
